data_4325251
loop_
_publ_author_name
'Ren\'e T. Boer\'e'
'Tracey L. Roemmele'
'Xin Yu'

_publ_contact_author_address
;
Department of Chemistry and Biochemistry
University of Lethbridge
Lethbridge, AB Canada
T1K 3M4
;
_publ_contact_author_email boere@uleth.ca
_publ_contact_author_fax +1-403-329-2057
_publ_contact_author_name 'R.T. Boer\'e'
_publ_contact_author_phone +1-403-329-2045
_publ_section_title
;
 Unsymmetrical 1\l3-1,2,4,6-Thiatriazinyls with Aryl and Trifluoromethyl
 Substituents: Synthesis, Crystal Structures, EPR Spectroscopy, and
 Voltammetry
;
_journal_name_full 'Inorganic Chemistry'
_journal_page_first 5123
_journal_page_last 5136
_journal_paper_doi 10.1021/ic2003996
_journal_volume 50
_journal_year 2011
_chemical_absolute_configuration unk
_chemical_formula_moiety 'C7 H7 Cl N2 O2 S'
_chemical_formula_sum 'C7 H7 Cl N2 O2 S'
_chemical_formula_weight 218.66
_chemical_name_common N-Sulfurylchloride-N,N'-benzamidine
_chemical_name_systematic N-Sulfurylchloride-N,N'-benzamidine
_space_group_IT_number 92
_symmetry_cell_setting tetragonal
_symmetry_Int_Tables_number 92
_symmetry_space_group_name_Hall 'P 4abw 2nw'
_symmetry_space_group_name_H-M 'P 41 21 2'
_atom_sites_solution_hydrogens geom
_atom_sites_solution_primary direct
_atom_sites_solution_secondary difmap
_audit_creation_method SHELXL-97
_cell_angle_alpha 90.00
_cell_angle_beta 90.00
_cell_angle_gamma 90.00
_cell_formula_units_Z 8
_cell_length_a 9.4879(9)
_cell_length_b 9.4879(9)
_cell_length_c 21.584(4)
_cell_measurement_reflns_used 4486
_cell_measurement_temperature 173(2)
_cell_measurement_theta_max 22.00
_cell_measurement_theta_min 2.34
_cell_volume 1943.0(4)
_computing_cell_refinement 'APEX2 (Bruker, 2006)'
_computing_data_collection 'APEX2 (Bruker, 2006)'
_computing_data_reduction 'SAINT-Plus (Bruker, 2006)'
_computing_molecular_graphics 'MERCURY (Macrae <i>et al.</i>, 2006)'
_computing_publication_material 'IUCr publCIF (Westrip, 2007)'
_computing_structure_refinement SHELXTL
_computing_structure_solution 'SHELXTL (Sheldrick, 2003)'
_diffrn_ambient_pressure 101
_diffrn_ambient_temperature 173(2)
_diffrn_measured_fraction_theta_full 1.000
_diffrn_measured_fraction_theta_max 0.997
_diffrn_measurement_device_type
;
Bruker ApexII CCD area detector
;
_diffrn_measurement_method 'phi and omega scans'
_diffrn_radiation_monochromator graphite
_diffrn_radiation_probe x-ray
_diffrn_radiation_type MoK\a
_diffrn_radiation_wavelength 0.71073
_diffrn_reflns_av_R_equivalents 0.0630
_diffrn_reflns_av_sigmaI/netI 0.0450
_diffrn_reflns_limit_h_max 11
_diffrn_reflns_limit_h_min -12
_diffrn_reflns_limit_k_max 12
_diffrn_reflns_limit_k_min -12
_diffrn_reflns_limit_l_max 27
_diffrn_reflns_limit_l_min -27
_diffrn_reflns_number 21297
_diffrn_reflns_theta_full 25.25
_diffrn_reflns_theta_max 26.86
_diffrn_reflns_theta_min 2.34
_diffrn_source 'fine-focus sealed tube'
_diffrn_source_type 'Bruker D8'
_exptl_absorpt_coefficient_mu 0.576
_exptl_absorpt_correction_T_max 0.4299
_exptl_absorpt_correction_T_min 0.3878
_exptl_absorpt_correction_type multi-scan
_exptl_absorpt_process_details
; 
SADABS (Sheldrick, 2004)
;
_exptl_crystal_colour colourless
_exptl_crystal_density_diffrn 1.495
_exptl_crystal_description block
_exptl_crystal_F_000 896
_exptl_crystal_recrystallization_method 'Slow cooling'
_exptl_crystal_size_max 0.13
_exptl_crystal_size_mid 0.12
_exptl_crystal_size_min 0.12
_refine_diff_density_max 0.422
_refine_diff_density_min -0.330
_refine_diff_density_rms 0.066
_refine_ls_abs_structure_details 'Flack H D (1983), Acta Cryst. A39, 876-881'
_refine_ls_abs_structure_Flack 0.07(13)
_refine_ls_goodness_of_fit_ref 0.984
_refine_ls_hydrogen_treatment mixed
_refine_ls_matrix_type full
_refine_ls_number_parameters 124
_refine_ls_number_reflns 2076
_refine_ls_number_restraints 2
_refine_ls_restrained_S_all 0.985
_refine_ls_R_factor_all 0.0610
_refine_ls_R_factor_gt 0.0421
_refine_ls_shift/su_max 0.000
_refine_ls_shift/su_mean 0.000
_refine_ls_structure_factor_coef Fsqd
_refine_ls_weighting_details 'calc w=1/[\s^2^(Fo^2^)+(0.0715P)^2^+0.0000P] where P=(Fo^2^+2Fc^2^)/3'
_refine_ls_weighting_scheme calc
_refine_ls_wR_factor_gt 0.1101
_refine_ls_wR_factor_ref 0.1166
_reflns_number_gt 1591
_reflns_number_total 2076
_reflns_threshold_expression >2sigma(I)
_cod_data_source_file ic2003996_si_001_09.cif
_cod_data_source_block 6_Benzamidine-SO2Cl
_cod_original_cell_volume 1943.0(5)
_cod_database_code 4325251

loop_
_symmetry_equiv_pos_as_xyz
'x, y, z'
'-x, -y, z+1/2'
'-y+1/2, x+1/2, z+1/4'
'y+1/2, -x+1/2, z+3/4'
'-x+1/2, y+1/2, -z+1/4'
'x+1/2, -y+1/2, -z+3/4'
'y, x, -z'
'-y, -x, -z+1/2'

loop_
_atom_site_label
_atom_site_type_symbol
_atom_site_fract_x
_atom_site_fract_y
_atom_site_fract_z
_atom_site_U_iso_or_equiv
_atom_site_adp_type
_atom_site_occupancy
_atom_site_symmetry_multiplicity
_atom_site_calc_flag
_atom_site_refinement_flags
S1 S 0.18956(10) -0.09978(9) 0.11826(4) 0.0377(2) Uani 1 1 d .
Cl1 Cl 0.01695(11) -0.10674(14) 0.17373(4) 0.0638(4) Uani 1 1 d .
O1 O 0.2375(3) -0.2455(2) 0.10932(12) 0.0527(8) Uani 1 1 d .
O2 O 0.1564(3) -0.0052(2) 0.06642(10) 0.0370(6) Uani 1 1 d .
N1 N 0.3108(3) -0.0183(3) 0.16372(13) 0.0347(7) Uani 1 1 d D
H1 H 0.322(4) 0.069(2) 0.1638(17) 0.042 Uiso 1 1 d D
N2 N 0.4145(3) -0.2106(3) 0.20974(13) 0.0379(7) Uani 1 1 d D
H2 H 0.469(3) -0.237(4) 0.2406(13) 0.046 Uiso 1 1 d D
C1 C 0.4000(4) -0.0750(3) 0.20478(14) 0.0327(7) Uani 1 1 d .
C2 C 0.4841(4) 0.0199(4) 0.24430(15) 0.0360(8) Uani 1 1 d .
C3 C 0.4297(4) 0.1489(4) 0.26431(17) 0.0446(10) Uani 1 1 d .
H3 H 0.3372 0.1764 0.2525 0.054 Uiso 1 1 calc R
C4 C 0.5100(5) 0.2363(5) 0.3012(2) 0.0629(13) Uani 1 1 d .
H4 H 0.4728 0.3240 0.3147 0.075 Uiso 1 1 calc R
C5 C 0.6429(5) 0.1970(5) 0.3183(2) 0.0614(12) Uani 1 1 d .
H5 H 0.6980 0.2573 0.3437 0.074 Uiso 1 1 calc R
C6 C 0.6968(4) 0.0700(5) 0.2987(2) 0.0578(11) Uani 1 1 d .
H6 H 0.7890 0.0426 0.3110 0.069 Uiso 1 1 calc R
C7 C 0.6192(4) -0.0167(4) 0.26176(18) 0.0471(10) Uani 1 1 d .
H7 H 0.6584 -0.1033 0.2479 0.057 Uiso 1 1 calc R

loop_
_atom_site_aniso_label
_atom_site_aniso_U_11
_atom_site_aniso_U_22
_atom_site_aniso_U_33
_atom_site_aniso_U_23
_atom_site_aniso_U_13
_atom_site_aniso_U_12
S1 0.0478(6) 0.0316(5) 0.0337(4) 0.0066(4) -0.0097(4) -0.0043(4)
Cl1 0.0546(6) 0.0954(9) 0.0413(5) 0.0207(6) -0.0014(5) -0.0211(6)
O1 0.0699(18) 0.0263(13) 0.0619(18) -0.0019(12) -0.0307(15) -0.0006(13)
O2 0.0471(15) 0.0378(14) 0.0260(11) 0.0062(10) -0.0050(10) -0.0011(10)
N1 0.0477(18) 0.0211(14) 0.0353(15) 0.0040(13) -0.0086(14) -0.0046(13)
N2 0.0500(19) 0.0281(16) 0.0357(15) 0.0043(12) -0.0110(14) 0.0011(14)
C1 0.0389(18) 0.0344(19) 0.0248(15) 0.0016(14) -0.0001(15) -0.0015(16)
C2 0.041(2) 0.033(2) 0.0341(17) 0.0025(16) -0.0023(16) -0.0046(15)
C3 0.049(2) 0.040(2) 0.046(2) -0.0110(17) -0.0091(18) 0.0023(17)
C4 0.077(3) 0.047(3) 0.064(3) -0.021(2) -0.023(2) 0.000(2)
C5 0.070(3) 0.052(3) 0.062(3) -0.014(2) -0.023(2) -0.012(2)
C6 0.040(2) 0.058(3) 0.075(3) 0.003(2) -0.022(2) -0.007(2)
C7 0.048(2) 0.037(2) 0.057(2) -0.0029(18) -0.012(2) 0.0019(18)

loop_
_atom_type_symbol
_atom_type_description
_atom_type_scat_dispersion_real
_atom_type_scat_dispersion_imag
_atom_type_scat_source
C C 0.0033 0.0016 'International Tables Vol C Tables 4.2.6.8 and 6.1.1.4'
H H 0.0000 0.0000 'International Tables Vol C Tables 4.2.6.8 and 6.1.1.4'
N N 0.0061 0.0033 'International Tables Vol C Tables 4.2.6.8 and 6.1.1.4'
O O 0.0106 0.0060 'International Tables Vol C Tables 4.2.6.8 and 6.1.1.4'
S S 0.1246 0.1234 'International Tables Vol C Tables 4.2.6.8 and 6.1.1.4'
Cl Cl 0.1484 0.1585 'International Tables Vol C Tables 4.2.6.8 and 6.1.1.4'

loop_
_exptl_crystal_face_index_h
_exptl_crystal_face_index_k
_exptl_crystal_face_index_l
_exptl_crystal_face_perp_dist
2.00 0.00 1.00 0.0400
-1.00 0.00 0.00 0.0600
0.00 -1.00 -2.00 0.0500
0.00 1.00 2.00 0.0600
-1.00 0.00 1.00 0.0600
1.00 0.00 -1.00 0.0400
1.00 1.00 -2.00 0.0500
-1.00 -2.00 -1.00 0.0700
-1.00 -2.00 2.00 0.0700
0.00 0.00 -1.00 0.0500
0.00 1.00 -2.00 0.0600
0.00 -1.00 1.00 0.0500
-1.00 2.00 -2.00 0.0700
-1.00 1.00 -2.00 0.0700
-1.00 0.00 -2.00 0.0500
-1.00 -1.00 2.00 0.0700
0.00 0.00 1.00 0.0400

loop_
_geom_angle_atom_site_label_1
_geom_angle_atom_site_label_2
_geom_angle_atom_site_label_3
_geom_angle
O1 S1 O2 122.81(15)
O1 S1 N1 107.17(14)
O2 S1 N1 107.86(13)
O1 S1 Cl1 107.25(13)
O2 S1 Cl1 107.26(11)
N1 S1 Cl1 102.73(12)
C1 N1 S1 128.9(2)
C1 N1 H1 108(3)
S1 N1 H1 123(3)
C1 N2 H2 114(3)
N2 C1 N1 121.3(3)
N2 C1 C2 120.0(3)
N1 C1 C2 118.7(3)
C7 C2 C3 118.7(4)
C7 C2 C1 120.4(3)
C3 C2 C1 120.9(3)
C4 C3 C2 120.1(4)
C4 C3 H3 120.0
C2 C3 H3 120.0
C5 C4 C3 120.1(4)
C5 C4 H4 119.9
C3 C4 H4 119.9
C4 C5 C6 120.0(4)
C4 C5 H5 120.0
C6 C5 H5 120.0
C7 C6 C5 120.5(4)
C7 C6 H6 119.7
C5 C6 H6 119.7
C6 C7 C2 120.6(4)
C6 C7 H7 119.7
C2 C7 H7 119.7

loop_
_geom_bond_atom_site_label_1
_geom_bond_atom_site_label_2
_geom_bond_distance
S1 O1 1.468(3)
S1 O2 1.469(2)
S1 N1 1.698(3)
S1 Cl1 2.0298(14)
N1 C1 1.338(4)
N1 H1 0.837(18)
N2 C1 1.299(4)
N2 H2 0.880(18)
C1 C2 1.475(5)
C2 C7 1.381(5)
C2 C3 1.397(5)
C3 C4 1.379(5)
C3 H3 0.9500
C4 C5 1.366(6)
C4 H4 0.9500
C5 C6 1.376(6)
C5 H5 0.9500
C6 C7 1.362(5)
C6 H6 0.9500
C7 H7 0.9500

loop_
_geom_hbond_atom_site_label_D
_geom_hbond_atom_site_label_H
_geom_hbond_atom_site_label_A
_geom_hbond_distance_DH
_geom_hbond_distance_HA
_geom_hbond_distance_DA
_geom_hbond_angle_DHA
_geom_hbond_site_symmetry_A
N2 H2 O2 0.880(18) 1.95(2) 2.763(3) 153(4) 3_545
N1 H1 O1 0.837(18) 1.91(2) 2.675(4) 151(4) 5

loop_
_geom_torsion_atom_site_label_1
_geom_torsion_atom_site_label_2
_geom_torsion_atom_site_label_3
_geom_torsion_atom_site_label_4
_geom_torsion
O1 S1 N1 C1 -25.2(4)
O2 S1 N1 C1 -159.3(3)
Cl1 S1 N1 C1 87.6(3)
S1 N1 C1 N2 8.0(5)
S1 N1 C1 C2 -172.8(3)
N2 C1 C2 C7 33.4(5)
N1 C1 C2 C7 -145.9(4)
N2 C1 C2 C3 -147.3(4)
N1 C1 C2 C3 33.5(5)
C7 C2 C3 C4 -0.5(6)
C1 C2 C3 C4 -179.9(4)
C2 C3 C4 C5 -0.1(6)
C3 C4 C5 C6 0.0(7)
C4 C5 C6 C7 0.6(7)
C5 C6 C7 C2 -1.2(7)
C3 C2 C7 C6 1.2(6)
C1 C2 C7 C6 -179.4(4)

loop_
_cod_related_entry_id
_cod_related_entry_database
_cod_related_entry_code
1 ChemSpider 30661164
